data_4072122
loop_
_publ_author_name
'Siemeling, Ulrich'
'Rother, Dag'
'Bruhn, Clemens'

_publ_section_title
;
 Reactions of Gold(I) Acetylides with 1,1&#x2032;-Diisocyanoferrocene:
 From Orthodox to Unorthodox Behavior
;
_journal_issue 24
_journal_name_full Organometallics
_journal_page_first 6419
_journal_paper_doi 10.1021/om8005992
_journal_volume 27
_journal_year 2008
_chemical_formula_moiety 'C58 H46 Au2 Fe3 P2'
_chemical_formula_sum 'C58 H46 Au2 Fe3 P2'
_chemical_formula_weight 1366.37
_chemical_name_systematic
; 
 ? 
;
_space_group_IT_number 61
_symmetry_cell_setting orthorhombic
_symmetry_Int_Tables_number 61
_symmetry_space_group_name_Hall '-P 2ac 2ab'
_symmetry_space_group_name_H-M 'P b c a'
_atom_sites_solution_hydrogens geom
_atom_sites_solution_primary direct
_atom_sites_solution_secondary difmap
_audit_creation_method SHELXL-97
_cell_angle_alpha 90.00
_cell_angle_beta 90.00
_cell_angle_gamma 90.00
_cell_formula_units_Z 4
_cell_length_a 14.6431(8)
_cell_length_b 11.7790(5)
_cell_length_c 27.4725(15)
_cell_measurement_reflns_used 8793
_cell_measurement_temperature 143(2)
_cell_measurement_theta_max 25.63
_cell_measurement_theta_min 1.49
_cell_volume 4738.5(4)
_computing_structure_refinement 'SHELXL-97 (Sheldrick, 1997)'
_computing_structure_solution 'SHELXS-97 (Sheldrick, 1990)'
_diffrn_ambient_temperature 143(2)
_diffrn_detector 'image plate (34 cm diameter)'
_diffrn_detector_area_resol_mean 6.67
_diffrn_detector_type STOE
_diffrn_measured_fraction_theta_full 0.958
_diffrn_measured_fraction_theta_max 0.958
_diffrn_measurement_details ' 100 frames, detector distance = 135 mm'
_diffrn_measurement_device '2-circle goniometer'
_diffrn_measurement_device_type 'STOE IPDS 2'
_diffrn_measurement_method 'rotation method'
_diffrn_radiation_collimation '0.5 mm diameter, multiple pinhole'
_diffrn_radiation_monochromator 'plane graphite'
_diffrn_radiation_polarisn_norm 0
_diffrn_radiation_type 'Mo K\a'
_diffrn_radiation_wavelength 0.71073
_diffrn_reflns_av_R_equivalents 0.1162
_diffrn_reflns_av_sigmaI/netI 0.1030
_diffrn_reflns_limit_h_max 17
_diffrn_reflns_limit_h_min -9
_diffrn_reflns_limit_k_max 12
_diffrn_reflns_limit_k_min -14
_diffrn_reflns_limit_l_max 32
_diffrn_reflns_limit_l_min -32
_diffrn_reflns_number 15824
_diffrn_reflns_theta_full 25.00
_diffrn_reflns_theta_max 25.00
_diffrn_reflns_theta_min 1.48
_diffrn_source 'sealed X-ray tube, 12 x 0.4 mm long-fine focus'
_diffrn_source_current 32
_diffrn_source_power 1.60
_diffrn_source_voltage 50
_diffrn_standards_decay_% none
_exptl_absorpt_coefficient_mu 7.174
_exptl_absorpt_correction_T_max 0.8193
_exptl_absorpt_correction_T_min 0.2844
_exptl_absorpt_correction_type integration
_exptl_absorpt_process_details 'X-red ver. 1.31 (Stoe & Cie. 2005)'
_exptl_crystal_colour orange
_exptl_crystal_density_diffrn 1.915
_exptl_crystal_density_method 'not measured'
_exptl_crystal_description plate
_exptl_crystal_F_000 2640
_exptl_crystal_size_max 0.25
_exptl_crystal_size_mid 0.09
_exptl_crystal_size_min 0.02
_refine_diff_density_max 1.579
_refine_diff_density_min -0.702
_refine_diff_density_rms 0.154
_refine_ls_extinction_method none
_refine_ls_goodness_of_fit_ref 0.879
_refine_ls_hydrogen_treatment constr
_refine_ls_matrix_type full
_refine_ls_number_parameters 295
_refine_ls_number_reflns 3995
_refine_ls_number_restraints 0
_refine_ls_restrained_S_all 0.879
_refine_ls_R_factor_all 0.0862
_refine_ls_R_factor_gt 0.0430
_refine_ls_shift/su_max 0.001
_refine_ls_shift/su_mean 0.000
_refine_ls_structure_factor_coef Fsqd
_refine_ls_weighting_details 'calc w=1/[\s^2^(Fo^2^)+(0.0313P)^2^+0.0000P] where P=(Fo^2^+2Fc^2^)/3'
_refine_ls_weighting_scheme calc
_refine_ls_wR_factor_gt 0.0808
_refine_ls_wR_factor_ref 0.0900
_reflns_number_gt 2466
_reflns_number_total 3995
_reflns_threshold_expression >2sigma(I)
_cod_data_source_file om8005992_si_001.cif
_cod_data_source_block i0415
_cod_database_code 4072122

loop_
_symmetry_equiv_pos_as_xyz
'x, y, z'
'-x+1/2, -y, z+1/2'
'x+1/2, -y+1/2, -z'
'-x, y+1/2, -z+1/2'
'-x, -y, -z'
'x-1/2, y, -z-1/2'
'-x-1/2, y-1/2, z'
'x, -y-1/2, z-1/2'

loop_
_atom_site_label
_atom_site_type_symbol
_atom_site_fract_x
_atom_site_fract_y
_atom_site_fract_z
_atom_site_U_iso_or_equiv
_atom_site_adp_type
_atom_site_occupancy
_atom_site_symmetry_multiplicity
_atom_site_calc_flag
_atom_site_refinement_flags
C1 C 0.6078(7) 0.0453(7) 0.5430(3) 0.028(2) Uani 1 1 d .
C2 C 0.5390(8) -0.0149(8) 0.5714(3) 0.037(2) Uani 1 1 d .
H2 H 0.5078 0.0144 0.5990 0.045 Uiso 1 1 calc R
C3 C 0.5265(8) -0.1244(8) 0.5510(3) 0.038(2) Uani 1 1 d .
H3 H 0.4851 -0.1807 0.5623 0.046 Uiso 1 1 calc R
C4 C 0.5868(8) -0.1352(8) 0.5105(3) 0.036(2) Uani 1 1 d .
H4 H 0.5923 -0.2002 0.4903 0.043 Uiso 1 1 calc R
C5 C 0.6378(7) -0.0317(8) 0.5054(3) 0.032(2) Uani 1 1 d .
H5 H 0.6831 -0.0167 0.4815 0.039 Uiso 1 1 calc R
C6 C 0.4426(7) 0.3493(8) 0.6490(3) 0.034(2) Uani 1 1 d .
C7 C 0.3884(7) 0.3863(8) 0.6788(3) 0.031(2) Uani 1 1 d .
C8 C 0.3311(8) 0.4216(9) 0.7174(3) 0.040(3) Uani 1 1 d .
C9 C 0.3134(8) 0.5322(9) 0.7370(4) 0.041(3) Uani 1 1 d .
H9 H 0.3379 0.6010 0.7245 0.050 Uiso 1 1 calc R
C10 C 0.2549(10) 0.5240(12) 0.7769(3) 0.050(3) Uani 1 1 d .
H10 H 0.2344 0.5855 0.7964 0.060 Uiso 1 1 calc R
C11 C 0.2309(11) 0.4075(12) 0.7833(4) 0.065(4) Uani 1 1 d .
H11 H 0.1915 0.3782 0.8077 0.077 Uiso 1 1 calc R
C12 C 0.2754(9) 0.3442(9) 0.7478(4) 0.044(3) Uani 1 1 d .
H12A H 0.2708 0.2643 0.7437 0.053 Uiso 1 1 calc R
C13 C 0.1450(9) 0.4554(10) 0.6466(4) 0.046(3) Uani 1 1 d .
H13 H 0.1814 0.4442 0.6184 0.055 Uiso 1 1 calc R
C14 C 0.1217(9) 0.5628(10) 0.6690(4) 0.051(3) Uani 1 1 d .
H14 H 0.1391 0.6358 0.6575 0.062 Uiso 1 1 calc R
C15 C 0.0701(10) 0.5407(11) 0.7097(4) 0.059(4) Uani 1 1 d .
H15 H 0.0480 0.5963 0.7318 0.071 Uiso 1 1 calc R
C16 C 0.0549(9) 0.4230(12) 0.7135(4) 0.062(4) Uani 1 1 d .
H16 H 0.0192 0.3854 0.7374 0.074 Uiso 1 1 calc R
C17 C 0.1036(9) 0.3717(10) 0.6747(4) 0.052(3) Uani 1 1 d .
H17 H 0.1073 0.2924 0.6687 0.062 Uiso 1 1 calc R
C18 C 0.6608(7) 0.2597(8) 0.4997(3) 0.033(2) Uani 1 1 d .
C19 C 0.6102(8) 0.3566(8) 0.4885(4) 0.036(2) Uani 1 1 d .
H19 H 0.5673 0.3847 0.5115 0.043 Uiso 1 1 calc R
C20 C 0.6211(8) 0.4120(9) 0.4449(3) 0.039(2) Uani 1 1 d .
H20 H 0.5862 0.4778 0.4375 0.047 Uiso 1 1 calc R
C21 C 0.6848(10) 0.3698(10) 0.4113(4) 0.047(3) Uani 1 1 d .
H21 H 0.6913 0.4059 0.3806 0.057 Uiso 1 1 calc R
C22 C 0.7386(8) 0.2760(10) 0.4224(3) 0.045(3) Uani 1 1 d .
H22 H 0.7832 0.2491 0.4001 0.055 Uiso 1 1 calc R
C23 C 0.7253(7) 0.2233(10) 0.4665(3) 0.039(2) Uani 1 1 d .
H23 H 0.7619 0.1594 0.4745 0.046 Uiso 1 1 calc R
C24 C 0.7528(7) 0.1758(8) 0.5866(3) 0.031(2) Uani 1 1 d .
C25 C 0.7839(7) 0.2652(9) 0.6141(3) 0.037(2) Uani 1 1 d .
H25 H 0.7490 0.3330 0.6160 0.045 Uiso 1 1 calc R
C26 C 0.8670(7) 0.2571(9) 0.6394(3) 0.032(2) Uani 1 1 d .
H26 H 0.8883 0.3190 0.6584 0.039 Uiso 1 1 calc R
C27 C 0.9178(7) 0.1580(9) 0.6364(3) 0.035(2) Uani 1 1 d .
H27 H 0.9740 0.1517 0.6534 0.042 Uiso 1 1 calc R
C28 C 0.8867(8) 0.0690(9) 0.6086(4) 0.046(3) Uani 1 1 d .
H28 H 0.9216 0.0012 0.6071 0.055 Uiso 1 1 calc R
C29 C 0.8065(8) 0.0758(8) 0.5833(4) 0.039(2) Uani 1 1 d .
H29 H 0.7869 0.0141 0.5636 0.046 Uiso 1 1 calc R
P P 0.64132(18) 0.1874(2) 0.55758(8) 0.0273(5) Uani 1 1 d .
Fe1 Fe 0.5000 0.0000 0.5000 0.0263(4) Uani 1 2 d S
Fe2 Fe 0.19097(11) 0.45936(13) 0.71674(5) 0.0364(4) Uani 1 1 d .
Au Au 0.53362(3) 0.27443(3) 0.605357(12) 0.03341(11) Uani 1 1 d .

loop_
_atom_site_aniso_label
_atom_site_aniso_U_11
_atom_site_aniso_U_22
_atom_site_aniso_U_33
_atom_site_aniso_U_23
_atom_site_aniso_U_13
_atom_site_aniso_U_12
C1 0.028(6) 0.025(5) 0.031(4) -0.003(4) -0.004(4) 0.000(4)
C2 0.032(6) 0.044(6) 0.036(5) 0.004(4) -0.001(5) 0.000(6)
C3 0.033(7) 0.031(5) 0.051(5) 0.005(4) -0.013(5) 0.001(5)
C4 0.036(7) 0.027(5) 0.044(5) -0.008(4) -0.007(4) 0.005(5)
C5 0.032(6) 0.029(5) 0.035(5) -0.010(4) 0.006(4) 0.009(5)
C6 0.035(7) 0.024(5) 0.043(5) -0.004(4) 0.001(4) -0.003(4)
C7 0.025(6) 0.035(6) 0.034(5) 0.001(4) -0.001(4) -0.002(5)
C8 0.035(7) 0.048(6) 0.035(5) 0.002(5) -0.012(4) 0.007(5)
C9 0.046(8) 0.037(6) 0.041(5) -0.002(4) -0.002(5) 0.005(5)
C10 0.048(8) 0.061(7) 0.041(5) -0.016(6) -0.002(6) 0.019(6)
C11 0.074(11) 0.080(10) 0.039(6) 0.017(6) 0.005(6) 0.015(8)
C12 0.038(7) 0.058(7) 0.037(5) 0.010(5) 0.009(4) 0.015(6)
C13 0.048(8) 0.051(7) 0.038(5) -0.003(5) -0.010(5) 0.001(6)
C14 0.054(9) 0.050(7) 0.050(6) -0.002(5) -0.014(6) 0.014(6)
C15 0.070(10) 0.059(8) 0.048(6) -0.009(6) -0.005(6) 0.025(7)
C16 0.043(10) 0.085(10) 0.058(7) 0.008(6) 0.011(6) -0.004(7)
C17 0.031(7) 0.049(7) 0.075(8) 0.002(6) -0.001(6) -0.005(6)
C18 0.034(6) 0.030(6) 0.036(4) -0.006(4) -0.009(4) -0.004(4)
C19 0.027(6) 0.030(5) 0.050(6) -0.001(4) -0.002(4) -0.002(5)
C20 0.023(6) 0.047(7) 0.047(6) 0.008(5) -0.008(5) 0.004(5)
C21 0.054(9) 0.051(7) 0.037(5) 0.016(5) -0.008(5) -0.013(6)
C22 0.053(8) 0.049(6) 0.034(5) 0.002(5) 0.012(5) -0.012(7)
C23 0.036(6) 0.047(6) 0.033(4) -0.002(5) 0.001(4) -0.027(6)
C24 0.020(6) 0.031(5) 0.041(5) 0.007(4) 0.004(4) -0.001(4)
C25 0.041(6) 0.041(5) 0.031(5) -0.001(4) -0.003(4) 0.010(5)
C26 0.028(5) 0.038(6) 0.031(4) -0.002(4) -0.005(4) -0.009(5)
C27 0.015(6) 0.055(7) 0.034(5) 0.015(5) -0.007(4) -0.003(5)
C28 0.036(7) 0.048(6) 0.054(6) -0.007(6) 0.004(5) -0.003(5)
C29 0.033(7) 0.031(6) 0.053(6) -0.005(4) -0.003(5) 0.003(5)
P 0.0211(14) 0.0275(13) 0.0335(11) -0.0022(9) 0.0022(9) -0.0005(10)
Fe1 0.0228(10) 0.0240(9) 0.0321(9) 0.0001(7) 0.0016(7) 0.0020(8)
Fe2 0.0308(9) 0.0426(9) 0.0358(7) 0.0039(6) 0.0032(6) 0.0061(7)
Au 0.02822(18) 0.03312(18) 0.03888(17) -0.00423(18) 0.00370(18) 0.0007(2)

loop_
_atom_type_symbol
_atom_type_description
_atom_type_scat_dispersion_real
_atom_type_scat_dispersion_imag
_atom_type_scat_source
C C 0.0033 0.0016 'International Tables Vol C Tables 4.2.6.8 and 6.1.1.4'
H H 0.0000 0.0000 'International Tables Vol C Tables 4.2.6.8 and 6.1.1.4'
P P 0.1023 0.0942 'International Tables Vol C Tables 4.2.6.8 and 6.1.1.4'
Fe Fe 0.3463 0.8444 'International Tables Vol C Tables 4.2.6.8 and 6.1.1.4'
Au Au -2.0133 8.8022 'International Tables Vol C Tables 4.2.6.8 and 6.1.1.4'

loop_
_geom_angle_atom_site_label_1
_geom_angle_atom_site_label_2
_geom_angle_atom_site_label_3
_geom_angle
_geom_angle_site_symmetry_1
_geom_angle_site_symmetry_3
C5 C1 C2 106.7(8) . .
C5 C1 P 131.6(8) . .
C2 C1 P 121.7(7) . .
C5 C1 Fe1 69.9(5) . .
C2 C1 Fe1 69.4(6) . .
P C1 Fe1 125.9(5) . .
C3 C2 C1 108.7(9) . .
C3 C2 Fe1 70.3(5) . .
C1 C2 Fe1 68.8(5) . .
C3 C2 H2 125.7 . .
C1 C2 H2 125.7 . .
Fe1 C2 H2 126.8 . .
C2 C3 C4 108.0(9) . .
C2 C3 Fe1 69.3(5) . .
C4 C3 Fe1 69.5(5) . .
C2 C3 H3 126.0 . .
C4 C3 H3 126.0 . .
Fe1 C3 H3 126.7 . .
C3 C4 C5 108.9(8) . .
C3 C4 Fe1 70.0(6) . .
C5 C4 Fe1 69.6(6) . .
C3 C4 H4 125.6 . .
C5 C4 H4 125.6 . .
Fe1 C4 H4 126.4 . .
C4 C5 C1 107.7(9) . .
C4 C5 Fe1 69.6(6) . .
C1 C5 Fe1 68.8(6) . .
C4 C5 H5 126.1 . .
C1 C5 H5 126.1 . .
Fe1 C5 H5 127.0 . .
C7 C6 Au 173.6(9) . .
C6 C7 C8 173.4(11) . .
C7 C8 C9 130.9(10) . .
C7 C8 C12 124.6(9) . .
C9 C8 C12 104.4(9) . .
C7 C8 Fe2 129.5(7) . .
C9 C8 Fe2 68.5(7) . .
C12 C8 Fe2 66.3(7) . .
C10 C9 C8 110.0(11) . .
C10 C9 Fe2 69.5(8) . .
C8 C9 Fe2 71.2(7) . .
C10 C9 H9 125.0 . .
C8 C9 H9 125.0 . .
Fe2 C9 H9 125.9 . .
C9 C10 C11 108.4(11) . .
C9 C10 Fe2 70.8(6) . .
C11 C10 Fe2 68.3(7) . .
C9 C10 H10 125.8 . .
C11 C10 H10 125.8 . .
Fe2 C10 H10 126.6 . .
C12 C11 C10 108.3(11) . .
C12 C11 Fe2 70.2(6) . .
C10 C11 Fe2 70.5(6) . .
C12 C11 H11 125.9 . .
C10 C11 H11 125.9 . .
Fe2 C11 H11 125.0 . .
C11 C12 C8 108.9(10) . .
C11 C12 Fe2 69.6(7) . .
C8 C12 Fe2 71.7(6) . .
C11 C12 H12A 125.6 . .
C8 C12 H12A 125.6 . .
Fe2 C12 H12A 124.8 . .
C17 C13 C14 106.3(11) . .
C17 C13 Fe2 68.7(6) . .
C14 C13 Fe2 69.9(6) . .
C17 C13 H13 126.8 . .
C14 C13 H13 126.8 . .
Fe2 C13 H13 126.1 . .
C15 C14 C13 108.0(11) . .
C15 C14 Fe2 68.9(7) . .
C13 C14 Fe2 68.7(6) . .
C15 C14 H14 126.0 . .
C13 C14 H14 126.0 . .
Fe2 C14 H14 128.0 . .
C14 C15 C16 109.5(11) . .
C14 C15 Fe2 71.7(8) . .
C16 C15 Fe2 70.4(7) . .
C14 C15 H15 125.3 . .
C16 C15 H15 125.3 . .
Fe2 C15 H15 124.3 . .
C15 C16 C17 106.5(11) . .
C15 C16 Fe2 69.1(8) . .
C17 C16 Fe2 68.4(8) . .
C15 C16 H16 126.7 . .
C17 C16 H16 126.7 . .
Fe2 C16 H16 127.3 . .
C13 C17 C16 109.5(11) . .
C13 C17 Fe2 71.1(7) . .
C16 C17 Fe2 70.6(8) . .
C13 C17 H17 125.2 . .
C16 C17 H17 125.2 . .
Fe2 C17 H17 124.6 . .
C23 C18 C19 118.3(9) . .
C23 C18 P 122.4(8) . .
C19 C18 P 119.3(8) . .
C20 C19 C18 121.2(10) . .
C20 C19 H19 119.4 . .
C18 C19 H19 119.4 . .
C19 C20 C21 118.8(10) . .
C19 C20 H20 120.6 . .
C21 C20 H20 120.6 . .
C22 C21 C20 121.0(9) . .
C22 C21 H21 119.5 . .
C20 C21 H21 119.5 . .
C23 C22 C21 118.0(10) . .
C23 C22 H22 121.0 . .
C21 C22 H22 121.0 . .
C22 C23 C18 122.6(11) . .
C22 C23 H23 118.7 . .
C18 C23 H23 118.7 . .
C25 C24 C29 119.2(10) . .
C25 C24 P 118.7(8) . .
C29 C24 P 122.1(8) . .
C24 C25 C26 120.5(10) . .
C24 C25 H25 119.7 . .
C26 C25 H25 119.7 . .
C27 C26 C25 119.5(9) . .
C27 C26 H26 120.3 . .
C25 C26 H26 120.3 . .
C28 C27 C26 119.9(9) . .
C28 C27 H27 120.1 . .
C26 C27 H27 120.1 . .
C29 C28 C27 121.5(10) . .
C29 C28 H28 119.3 . .
C27 C28 H28 119.3 . .
C28 C29 C24 119.5(10) . .
C28 C29 H29 120.3 . .
C24 C29 H29 120.3 . .
C1 P C24 105.9(5) . .
C1 P C18 106.5(4) . .
C24 P C18 106.1(4) . .
C1 P Au 110.9(3) . .
C24 P Au 113.5(3) . .
C18 P Au 113.4(3) . .
C1 Fe1 C1 179.998(1) 5_656 .
C1 Fe1 C2 138.3(4) 5_656 .
C1 Fe1 C2 41.7(4) . .
C1 Fe1 C2 41.7(4) 5_656 5_656
C1 Fe1 C2 138.3(4) . 5_656
C2 Fe1 C2 180.0(5) . 5_656
C1 Fe1 C5 41.2(3) 5_656 5_656
C1 Fe1 C5 138.8(3) . 5_656
C2 Fe1 C5 111.0(4) . 5_656
C2 Fe1 C5 69.0(4) 5_656 5_656
C1 Fe1 C5 138.8(3) 5_656 .
C1 Fe1 C5 41.2(3) . .
C2 Fe1 C5 69.0(4) . .
C2 Fe1 C5 111.0(4) 5_656 .
C5 Fe1 C5 179.998(2) 5_656 .
C1 Fe1 C4 69.1(4) 5_656 5_656
C1 Fe1 C4 110.9(4) . 5_656
C2 Fe1 C4 111.9(4) . 5_656
C2 Fe1 C4 68.1(4) 5_656 5_656
C5 Fe1 C4 40.8(4) 5_656 5_656
C5 Fe1 C4 139.2(4) . 5_656
C1 Fe1 C4 110.9(4) 5_656 .
C1 Fe1 C4 69.1(4) . .
C2 Fe1 C4 68.1(4) . .
C2 Fe1 C4 111.9(4) 5_656 .
C5 Fe1 C4 139.2(4) 5_656 .
C5 Fe1 C4 40.8(4) . .
C4 Fe1 C4 180.0(5) 5_656 .
C1 Fe1 C3 69.4(4) 5_656 5_656
C1 Fe1 C3 110.6(4) . 5_656
C2 Fe1 C3 139.7(4) . 5_656
C2 Fe1 C3 40.3(4) 5_656 5_656
C5 Fe1 C3 68.8(4) 5_656 5_656
C5 Fe1 C3 111.2(4) . 5_656
C4 Fe1 C3 40.4(4) 5_656 5_656
C4 Fe1 C3 139.5(4) . 5_656
C1 Fe1 C3 110.6(4) 5_656 .
C1 Fe1 C3 69.4(4) . .
C2 Fe1 C3 40.3(4) . .
C2 Fe1 C3 139.7(4) 5_656 .
C5 Fe1 C3 111.2(4) 5_656 .
C5 Fe1 C3 68.8(4) . .
C4 Fe1 C3 139.6(4) 5_656 .
C4 Fe1 C3 40.4(4) . .
C3 Fe1 C3 179.999(2) 5_656 .
C17 Fe2 C11 123.4(6) . .
C17 Fe2 C15 68.3(5) . .
C11 Fe2 C15 119.0(5) . .
C17 Fe2 C12 106.7(5) . .
C11 Fe2 C12 40.3(5) . .
C15 Fe2 C12 153.2(5) . .
C17 Fe2 C16 41.0(5) . .
C11 Fe2 C16 105.0(6) . .
C15 Fe2 C16 40.6(5) . .
C12 Fe2 C16 118.3(5) . .
C17 Fe2 C13 40.1(5) . .
C11 Fe2 C13 161.0(5) . .
C15 Fe2 C13 68.4(5) . .
C12 Fe2 C13 125.7(5) . .
C16 Fe2 C13 68.4(5) . .
C17 Fe2 C10 161.2(5) . .
C11 Fe2 C10 41.2(5) . .
C15 Fe2 C10 107.5(5) . .
C12 Fe2 C10 68.3(5) . .
C16 Fe2 C10 124.1(5) . .
C13 Fe2 C10 157.2(5) . .
C17 Fe2 C14 67.9(5) . .
C11 Fe2 C14 154.3(5) . .
C15 Fe2 C14 39.4(5) . .
C12 Fe2 C14 165.2(4) . .
C16 Fe2 C14 67.4(5) . .
C13 Fe2 C14 41.3(4) . .
C10 Fe2 C14 121.3(5) . .
C17 Fe2 C9 157.2(5) . .
C11 Fe2 C9 68.3(5) . .
C15 Fe2 C9 126.1(5) . .
C12 Fe2 C9 68.6(5) . .
C16 Fe2 C9 161.4(5) . .
C13 Fe2 C9 123.4(5) . .
C10 Fe2 C9 39.7(5) . .
C14 Fe2 C9 110.7(5) . .
C17 Fe2 C8 121.2(5) . .
C11 Fe2 C8 69.1(5) . .
C15 Fe2 C8 163.1(5) . .
C12 Fe2 C8 42.0(4) . .
C16 Fe2 C8 155.6(5) . .
C13 Fe2 C8 109.0(5) . .
C10 Fe2 C8 68.0(5) . .
C14 Fe2 C8 127.8(5) . .
C9 Fe2 C8 40.3(4) . .
C6 Au P 178.0(3) . .

loop_
_geom_bond_atom_site_label_1
_geom_bond_atom_site_label_2
_geom_bond_distance
_geom_bond_site_symmetry_2
C1 C5 1.444(12) .
C1 C2 1.458(14) .
C1 P 1.790(9) .
C1 Fe1 2.043(9) .
C2 C3 1.419(13) .
C2 Fe1 2.051(9) .
C2 H2 0.9500 .
C3 C4 1.425(16) .
C3 Fe1 2.064(9) .
C3 H3 0.9500 .
C4 C5 1.436(14) .
C4 Fe1 2.058(10) .
C4 H4 0.9500 .
C5 Fe1 2.057(11) .
C5 H5 0.9500 .
C6 C7 1.221(14) .
C6 Au 1.998(10) .
C7 C8 1.415(15) .
C8 C9 1.433(15) .
C8 C12 1.481(16) .
C8 Fe2 2.099(12) .
C9 C10 1.395(17) .
C9 Fe2 2.063(12) .
C9 H9 0.9500 .
C10 C11 1.428(18) .
C10 Fe2 2.046(11) .
C10 H10 0.9500 .
C11 C12 1.390(17) .
C11 Fe2 2.016(12) .
C11 H11 0.9500 .
C12 Fe2 2.024(11) .
C12 H12A 0.9500 .
C13 C17 1.391(16) .
C13 C14 1.447(16) .
C13 Fe2 2.041(10) .
C13 H13 0.9500 .
C14 C15 1.375(18) .
C14 Fe2 2.058(11) .
C14 H14 0.9500 .
C15 C16 1.408(18) .
C15 Fe2 2.022(14) .
C15 H15 0.9500 .
C16 C17 1.418(17) .
C16 Fe2 2.039(14) .
C16 H16 0.9500 .
C17 Fe2 2.010(13) .
C17 H17 0.9500 .
C18 C23 1.380(14) .
C18 C19 1.394(14) .
C18 P 1.827(9) .
C19 C20 1.376(13) .
C19 H19 0.9500 .
C20 C21 1.401(16) .
C20 H20 0.9500 .
C21 C22 1.390(17) .
C21 H21 0.9500 .
C22 C23 1.377(13) .
C22 H22 0.9500 .
C23 H23 0.9500 .
C24 C25 1.373(14) .
C24 C29 1.420(14) .
C24 P 1.822(11) .
C25 C26 1.405(13) .
C25 H25 0.9500 .
C26 C27 1.385(14) .
C26 H26 0.9500 .
C27 C28 1.374(14) .
C27 H27 0.9500 .
C28 C29 1.367(16) .
C28 H28 0.9500 .
C29 H29 0.9500 .
P Au 2.293(2) .
Fe1 C1 2.043(9) 5_656
Fe1 C2 2.051(9) 5_656
Fe1 C5 2.057(11) 5_656
Fe1 C4 2.058(10) 5_656
Fe1 C3 2.064(9) 5_656

loop_
_geom_torsion_atom_site_label_1
_geom_torsion_atom_site_label_2
_geom_torsion_atom_site_label_3
_geom_torsion_atom_site_label_4
_geom_torsion
_geom_torsion_site_symmetry_4
C5 C1 C2 C3 -1.1(11) .
P C1 C2 C3 179.5(7) .
Fe1 C1 C2 C3 59.2(7) .
C5 C1 C2 Fe1 -60.3(6) .
P C1 C2 Fe1 120.3(7) .
C1 C2 C3 C4 0.7(11) .
Fe1 C2 C3 C4 59.0(7) .
C1 C2 C3 Fe1 -58.3(7) .
C2 C3 C4 C5 0.0(12) .
Fe1 C3 C4 C5 58.9(7) .
C2 C3 C4 Fe1 -58.8(7) .
C3 C4 C5 C1 -0.7(11) .
Fe1 C4 C5 C1 58.4(7) .
C3 C4 C5 Fe1 -59.1(7) .
C2 C1 C5 C4 1.1(11) .
P C1 C5 C4 -179.5(8) .
Fe1 C1 C5 C4 -58.9(7) .
C2 C1 C5 Fe1 60.0(7) .
P C1 C5 Fe1 -120.6(9) .
C7 C8 C9 C10 -177.0(12) .
C12 C8 C9 C10 2.0(12) .
Fe2 C8 C9 C10 58.8(9) .
C7 C8 C9 Fe2 124.3(12) .
C12 C8 C9 Fe2 -56.8(7) .
C8 C9 C10 C11 -1.7(13) .
Fe2 C9 C10 C11 58.2(9) .
C8 C9 C10 Fe2 -59.8(8) .
C9 C10 C11 C12 0.6(15) .
Fe2 C10 C11 C12 60.3(9) .
C9 C10 C11 Fe2 -59.7(9) .
C10 C11 C12 C8 0.7(16) .
Fe2 C11 C12 C8 61.2(9) .
C10 C11 C12 Fe2 -60.5(9) .
C7 C8 C12 C11 177.4(10) .
C9 C8 C12 C11 -1.6(14) .
Fe2 C8 C12 C11 -59.9(10) .
C7 C8 C12 Fe2 -122.7(10) .
C9 C8 C12 Fe2 58.3(7) .
C17 C13 C14 C15 1.5(14) .
Fe2 C13 C14 C15 -57.8(9) .
C17 C13 C14 Fe2 59.4(8) .
C13 C14 C15 C16 -2.8(15) .
Fe2 C14 C15 C16 -60.5(9) .
C13 C14 C15 Fe2 57.7(8) .
C14 C15 C16 C17 3.0(16) .
Fe2 C15 C16 C17 -58.3(9) .
C14 C15 C16 Fe2 61.3(10) .
C14 C13 C17 C16 0.3(14) .
Fe2 C13 C17 C16 60.5(9) .
C14 C13 C17 Fe2 -60.1(8) .
C15 C16 C17 C13 -2.0(15) .
Fe2 C16 C17 C13 -60.8(9) .
C15 C16 C17 Fe2 58.8(9) .
C23 C18 C19 C20 2.7(15) .
P C18 C19 C20 -178.5(8) .
C18 C19 C20 C21 -0.2(15) .
C19 C20 C21 C22 -2.3(17) .
C20 C21 C22 C23 2.2(17) .
C21 C22 C23 C18 0.4(16) .
C19 C18 C23 C22 -2.8(15) .
P C18 C23 C22 178.4(8) .
C29 C24 C25 C26 -1.3(14) .
P C24 C25 C26 176.2(7) .
C24 C25 C26 C27 0.2(14) .
C25 C26 C27 C28 0.2(14) .
C26 C27 C28 C29 0.6(16) .
C27 C28 C29 C24 -1.7(17) .
C25 C24 C29 C28 2.0(15) .
P C24 C29 C28 -175.4(8) .
C5 C1 P C24 -74.8(10) .
C2 C1 P C24 104.5(8) .
Fe1 C1 P C24 -169.2(5) .
C5 C1 P C18 37.8(11) .
C2 C1 P C18 -143.0(8) .
Fe1 C1 P C18 -56.6(7) .
C5 C1 P Au 161.6(9) .
C2 C1 P Au -19.1(9) .
Fe1 C1 P Au 67.3(6) .
C25 C24 P C1 -161.4(7) .
C29 C24 P C1 16.0(9) .
C25 C24 P C18 85.7(8) .
C29 C24 P C18 -96.9(8) .
C25 C24 P Au -39.5(8) .
C29 C24 P Au 137.9(7) .
C23 C18 P C1 -60.2(9) .
C19 C18 P C1 121.0(8) .
C23 C18 P C24 52.3(9) .
C19 C18 P C24 -126.5(8) .
C23 C18 P Au 177.6(7) .
C19 C18 P Au -1.2(9) .
C5 C1 Fe1 C2 117.6(7) .
P C1 Fe1 C2 -114.9(9) .
C5 C1 Fe1 C2 -62.4(7) 5_656
C2 C1 Fe1 C2 180.003(1) 5_656
P C1 Fe1 C2 65.1(9) 5_656
C5 C1 Fe1 C5 180.001(3) 5_656
C2 C1 Fe1 C5 62.4(7) 5_656
P C1 Fe1 C5 -52.5(9) 5_656
C2 C1 Fe1 C5 -117.6(7) .
P C1 Fe1 C5 127.5(9) .
C5 C1 Fe1 C4 -142.5(5) 5_656
C2 C1 Fe1 C4 99.9(6) 5_656
P C1 Fe1 C4 -15.0(7) 5_656
C5 C1 Fe1 C4 37.5(5) .
C2 C1 Fe1 C4 -80.1(6) .
P C1 Fe1 C4 165.0(7) .
C5 C1 Fe1 C3 -99.1(6) 5_656
C2 C1 Fe1 C3 143.3(6) 5_656
P C1 Fe1 C3 28.4(7) 5_656
C5 C1 Fe1 C3 80.9(6) .
C2 C1 Fe1 C3 -36.7(6) .
P C1 Fe1 C3 -151.6(7) .
C3 C2 Fe1 C1 59.8(9) 5_656
C1 C2 Fe1 C1 179.997(1) 5_656
C3 C2 Fe1 C1 -120.2(9) .
C3 C2 Fe1 C5 98.5(7) 5_656
C1 C2 Fe1 C5 -141.3(5) 5_656
C3 C2 Fe1 C5 -81.5(7) .
C1 C2 Fe1 C5 38.7(5) .
C3 C2 Fe1 C4 142.5(7) 5_656
C1 C2 Fe1 C4 -97.3(6) 5_656
C3 C2 Fe1 C4 -37.5(7) .
C1 C2 Fe1 C4 82.7(6) .
C3 C2 Fe1 C3 180.002(3) 5_656
C1 C2 Fe1 C3 -59.8(9) 5_656
C1 C2 Fe1 C3 120.2(9) .
C4 C5 Fe1 C1 -60.5(7) 5_656
C1 C5 Fe1 C1 179.999(3) 5_656
C4 C5 Fe1 C1 119.5(7) .
C4 C5 Fe1 C2 80.4(6) .
C1 C5 Fe1 C2 -39.2(5) .
C4 C5 Fe1 C2 -99.6(6) 5_656
C1 C5 Fe1 C2 140.8(5) 5_656
C4 C5 Fe1 C4 180.0 5_656
C1 C5 Fe1 C4 60.5(7) 5_656
C1 C5 Fe1 C4 -119.5(7) .
C4 C5 Fe1 C3 -143.0(5) 5_656
C1 C5 Fe1 C3 97.5(6) 5_656
C4 C5 Fe1 C3 37.0(5) .
C1 C5 Fe1 C3 -82.5(6) .
C3 C4 Fe1 C1 -97.7(6) 5_656
C5 C4 Fe1 C1 142.1(5) 5_656
C3 C4 Fe1 C1 82.3(6) .
C5 C4 Fe1 C1 -37.9(5) .
C3 C4 Fe1 C2 37.4(6) .
C5 C4 Fe1 C2 -82.8(6) .
C3 C4 Fe1 C2 -142.6(6) 5_656
C5 C4 Fe1 C2 97.2(6) 5_656
C3 C4 Fe1 C5 -59.8(8) 5_656
C5 C4 Fe1 C5 179.997(1) 5_656
C3 C4 Fe1 C5 120.2(8) .
C3 C4 Fe1 C3 179.998(4) 5_656
C5 C4 Fe1 C3 59.8(8) 5_656
C5 C4 Fe1 C3 -120.2(8) .
C2 C3 Fe1 C1 -142.1(7) 5_656
C4 C3 Fe1 C1 98.4(7) 5_656
C2 C3 Fe1 C1 37.9(7) .
C4 C3 Fe1 C1 -81.6(7) .
C4 C3 Fe1 C2 -119.6(10) .
C2 C3 Fe1 C2 179.995(3) 5_656
C4 C3 Fe1 C2 60.4(10) 5_656
C2 C3 Fe1 C5 -97.8(7) 5_656
C4 C3 Fe1 C5 142.7(6) 5_656
C2 C3 Fe1 C5 82.2(7) .
C4 C3 Fe1 C5 -37.3(6) .
C2 C3 Fe1 C4 -60.4(10) 5_656
C4 C3 Fe1 C4 179.998(4) 5_656
C2 C3 Fe1 C4 119.6(10) .
C13 C17 Fe2 C11 -167.0(8) .
C16 C17 Fe2 C11 73.4(9) .
C13 C17 Fe2 C15 81.8(8) .
C16 C17 Fe2 C15 -37.9(7) .
C13 C17 Fe2 C12 -126.2(7) .
C16 C17 Fe2 C12 114.2(8) .
C13 C17 Fe2 C16 119.6(11) .
C16 C17 Fe2 C13 -119.6(11) .
C13 C17 Fe2 C10 162.5(15) .
C16 C17 Fe2 C10 42.9(19) .
C13 C17 Fe2 C14 39.2(7) .
C16 C17 Fe2 C14 -80.5(8) .
C13 C17 Fe2 C9 -51.9(15) .
C16 C17 Fe2 C9 -171.5(11) .
C13 C17 Fe2 C8 -82.6(8) .
C16 C17 Fe2 C8 157.7(7) .
C12 C11 Fe2 C17 75.7(10) .
C10 C11 Fe2 C17 -165.6(8) .
C12 C11 Fe2 C15 157.6(8) .
C10 C11 Fe2 C15 -83.7(9) .
C10 C11 Fe2 C12 118.7(12) .
C12 C11 Fe2 C16 116.3(9) .
C10 C11 Fe2 C16 -125.0(8) .
C12 C11 Fe2 C13 49(2) .
C10 C11 Fe2 C13 167.9(16) .
C12 C11 Fe2 C10 -118.7(12) .
C12 C11 Fe2 C14 -174.9(12) .
C10 C11 Fe2 C14 -56.2(17) .
C12 C11 Fe2 C9 -82.1(9) .
C10 C11 Fe2 C9 36.6(7) .
C12 C11 Fe2 C8 -38.8(8) .
C10 C11 Fe2 C8 80.0(8) .
C14 C15 Fe2 C17 -81.1(8) .
C16 C15 Fe2 C17 38.3(7) .
C14 C15 Fe2 C11 161.6(8) .
C16 C15 Fe2 C11 -79.0(8) .
C14 C15 Fe2 C12 -165.3(10) .
C16 C15 Fe2 C12 -45.9(13) .
C14 C15 Fe2 C16 -119.4(10) .
C14 C15 Fe2 C13 -37.8(7) .
C16 C15 Fe2 C13 81.6(7) .
C14 C15 Fe2 C10 118.3(8) .
C16 C15 Fe2 C10 -122.3(7) .
C16 C15 Fe2 C14 119.4(10) .
C14 C15 Fe2 C9 78.5(8) .
C16 C15 Fe2 C9 -162.1(6) .
C14 C15 Fe2 C8 46.6(18) .
C16 C15 Fe2 C8 166.0(13) .
C11 C12 Fe2 C17 -122.4(9) .
C8 C12 Fe2 C17 118.4(7) .
C8 C12 Fe2 C11 -119.1(11) .
C11 C12 Fe2 C15 -47.6(15) .
C8 C12 Fe2 C15 -166.7(10) .
C11 C12 Fe2 C16 -79.6(10) .
C8 C12 Fe2 C16 161.2(6) .
C11 C12 Fe2 C13 -162.3(9) .
C8 C12 Fe2 C13 78.6(8) .
C11 C12 Fe2 C10 38.4(8) .
C8 C12 Fe2 C10 -80.7(7) .
C11 C12 Fe2 C14 171.4(19) .
C8 C12 Fe2 C14 52(2) .
C11 C12 Fe2 C9 81.2(9) .
C8 C12 Fe2 C9 -37.9(6) .
C11 C12 Fe2 C8 119.1(11) .
C15 C16 Fe2 C17 -118.6(10) .
C15 C16 Fe2 C11 117.3(7) .
C17 C16 Fe2 C11 -124.1(8) .
C17 C16 Fe2 C15 118.6(10) .
C15 C16 Fe2 C12 158.4(6) .
C17 C16 Fe2 C12 -82.9(8) .
C15 C16 Fe2 C13 -81.6(7) .
C17 C16 Fe2 C13 37.1(7) .
C15 C16 Fe2 C10 76.7(8) .
C17 C16 Fe2 C10 -164.7(7) .
C15 C16 Fe2 C14 -36.8(6) .
C17 C16 Fe2 C14 81.9(7) .
C15 C16 Fe2 C9 51.1(17) .
C17 C16 Fe2 C9 169.7(12) .
C15 C16 Fe2 C8 -170.2(9) .
C17 C16 Fe2 C8 -51.6(13) .
C14 C13 Fe2 C17 117.6(11) .
C17 C13 Fe2 C11 35(2) .
C14 C13 Fe2 C11 152.9(17) .
C17 C13 Fe2 C15 -81.6(8) .
C14 C13 Fe2 C15 36.0(8) .
C17 C13 Fe2 C12 72.3(9) .
C14 C13 Fe2 C12 -170.1(8) .
C17 C13 Fe2 C16 -37.8(8) .
C14 C13 Fe2 C16 79.8(8) .
C17 C13 Fe2 C10 -165.6(12) .
C14 C13 Fe2 C10 -47.9(16) .
C17 C13 Fe2 C14 -117.6(11) .
C17 C13 Fe2 C9 158.5(7) .
C14 C13 Fe2 C9 -83.8(9) .
C17 C13 Fe2 C8 116.2(8) .
C14 C13 Fe2 C8 -126.1(8) .
C9 C10 Fe2 C17 159.9(14) .
C11 C10 Fe2 C17 40.1(19) .
C9 C10 Fe2 C11 119.8(11) .
C9 C10 Fe2 C15 -125.9(8) .
C11 C10 Fe2 C15 114.3(9) .
C9 C10 Fe2 C12 82.2(8) .
C11 C10 Fe2 C12 -37.6(8) .
C9 C10 Fe2 C16 -167.5(7) .
C11 C10 Fe2 C16 72.7(10) .
C9 C10 Fe2 C13 -50.1(16) .
C11 C10 Fe2 C13 -169.9(13) .
C9 C10 Fe2 C14 -85.1(9) .
C11 C10 Fe2 C14 155.1(8) .
C11 C10 Fe2 C9 -119.8(11) .
C9 C10 Fe2 C8 36.7(7) .
C11 C10 Fe2 C8 -83.1(8) .
C15 C14 Fe2 C17 82.4(9) .
C13 C14 Fe2 C17 -38.1(7) .
C15 C14 Fe2 C11 -39.5(18) .
C13 C14 Fe2 C11 -159.9(13) .
C13 C14 Fe2 C15 -120.4(11) .
C15 C14 Fe2 C12 153.4(19) .
C13 C14 Fe2 C12 33(2) .
C15 C14 Fe2 C16 37.9(8) .
C13 C14 Fe2 C16 -82.6(8) .
C15 C14 Fe2 C13 120.4(11) .
C15 C14 Fe2 C10 -79.3(10) .
C13 C14 Fe2 C10 160.3(8) .
C15 C14 Fe2 C9 -122.2(8) .
C13 C14 Fe2 C9 117.4(7) .
C15 C14 Fe2 C8 -164.5(7) .
C13 C14 Fe2 C8 75.1(9) .
C10 C9 Fe2 C17 -163.5(11) .
C8 C9 Fe2 C17 -42.5(14) .
C10 C9 Fe2 C11 -37.9(7) .
C8 C9 Fe2 C11 83.0(7) .
C10 C9 Fe2 C15 72.9(9) .
C8 C9 Fe2 C15 -166.2(6) .
C10 C9 Fe2 C12 -81.4(8) .
C8 C9 Fe2 C12 39.5(6) .
C10 C9 Fe2 C16 34.1(18) .
C8 C9 Fe2 C16 155.0(14) .
C10 C9 Fe2 C13 159.1(7) .
C8 C9 Fe2 C13 -80.0(7) .
C8 C9 Fe2 C10 120.9(10) .
C10 C9 Fe2 C14 114.5(8) .
C8 C9 Fe2 C14 -124.6(6) .
C10 C9 Fe2 C8 -120.9(10) .
C7 C8 Fe2 C17 36.1(12) .
C9 C8 Fe2 C17 162.1(6) .
C12 C8 Fe2 C17 -80.1(7) .
C7 C8 Fe2 C11 153.4(12) .
C9 C8 Fe2 C11 -80.6(7) .
C12 C8 Fe2 C11 37.2(7) .
C7 C8 Fe2 C15 -84.6(18) .
C9 C8 Fe2 C15 41.4(16) .
C12 C8 Fe2 C15 159.2(13) .
C7 C8 Fe2 C12 116.3(12) .
C9 C8 Fe2 C12 -117.8(8) .
C7 C8 Fe2 C16 73.1(15) .
C9 C8 Fe2 C16 -160.9(10) .
C12 C8 Fe2 C16 -43.2(12) .
C7 C8 Fe2 C13 -6.4(11) .
C9 C8 Fe2 C13 119.6(6) .
C12 C8 Fe2 C13 -122.7(6) .
C7 C8 Fe2 C10 -162.2(11) .
C9 C8 Fe2 C10 -36.2(7) .
C12 C8 Fe2 C10 81.5(7) .
C7 C8 Fe2 C14 -48.9(12) .
C9 C8 Fe2 C14 77.1(7) .
C12 C8 Fe2 C14 -165.1(6) .
C7 C8 Fe2 C9 -126.0(12) .
C12 C8 Fe2 C9 117.8(8) .
